data_4508196
loop_
_publ_author_name
'Otero, Jos\'e M.'
'van der Knaap, Matthijs'
'Llamas-Saiz, Antonio L.'
'van Raaij, Mark J.'
'Amor\'in, Manuel'
'Granja, Juan R.'
'Filippov, Dmitri V.'
'van der Marel, Gijsbert A.'
'Overkleeft, Herman S.'
'Overhand, Mark'

_publ_section_title
;
 Design, Synthesis, and Structural Analysis of Turn
 Modifiedcyclo-(\a\b3\a\b2\a)2Peptide Derivatives toward Crystalline
 Hexagon-Shaped Cationic Nanochannel Assemblies
;
_journal_issue 10
_journal_name_full 'Crystal Growth &amp; Design'
_journal_page_first 4355
_journal_paper_doi 10.1021/cg4007108
_journal_volume 13
_journal_year 2013
_chemical_absolute_configuration syn
_chemical_compound_source 'synthesis as described'
_chemical_formula_analytical 'C72 H101 F5 N12 O10'
_chemical_formula_moiety 'C72 H101 F5 N12 O10, 7(O)'
_chemical_formula_sum 'C72 H101 F5 N12 O17'
_chemical_formula_weight 1501.65
_chemical_name_common JMO-17
_chemical_name_systematic
;
 ?
;
_space_group_crystal_system hexagonal
_space_group_IT_number 169
_space_group_name_Hall 'P 61'
_space_group_name_H-M_alt 'P 61'
_symmetry_Int_Tables_number 169
_symmetry_space_group_name_Hall 'P 61'
_symmetry_space_group_name_H-M 'P 61'
_atom_sites_solution_hydrogens geom
_atom_sites_solution_primary isomor
_atom_sites_solution_secondary difmap
_audit_creation_date 2013-04-11T18:40:49-00:00
_audit_creation_method 'WinGX routine CIF_UPDATE'
_cell_angle_alpha 90
_cell_angle_beta 90
_cell_angle_gamma 120
_cell_formula_units_Z 6
_cell_length_a 48.481(15)
_cell_length_b 48.481(15)
_cell_length_c 10.298(2)
_cell_measurement_reflns_used 234
_cell_measurement_temperature 100(2)
_cell_measurement_theta_max 23.72
_cell_measurement_theta_min 1.19
_cell_measurement_wavelength 1.00614
_cell_volume 20962(10)
_computing_cell_refinement 'MOSFLM (Leslie, 2005)'
_computing_data_collection 'DNA (Leslie, 2002)'
_computing_data_reduction 'POINTLESS and SCALA (Evans, 2006)'
_computing_molecular_graphics 'ShelXle (Hubschle, 2011)'
_computing_publication_material 'WinGX publ. routines (Farrugia, 1999)'
_computing_structure_refinement 'SHELXL-97 (Sheldrick, 2008)'
_computing_structure_solution 'EPMR (Kissinger, 1990)'
_diffrn_ambient_temperature 100(2)
_diffrn_detector CCD
_diffrn_detector_type 'Dectris Pilatus3 6M'
_diffrn_measured_fraction_theta_full 0
_diffrn_measured_fraction_theta_max 0.939
_diffrn_measurement_device 'oscillation camera'
_diffrn_measurement_device_type 'Bruker Microdiffractometer MD2M'
_diffrn_measurement_method 'phi scans'
_diffrn_radiation_monochromator 'double mirror'
_diffrn_radiation_probe x-ray
_diffrn_radiation_type synchrotron
_diffrn_radiation_wavelength 1.00614
_diffrn_reflns_av_R_equivalents 0.035
_diffrn_reflns_av_unetI/netI 0.0716
_diffrn_reflns_limit_h_max 31
_diffrn_reflns_limit_h_min -32
_diffrn_reflns_limit_k_max 32
_diffrn_reflns_limit_k_min -32
_diffrn_reflns_limit_l_max 7
_diffrn_reflns_limit_l_min -7
_diffrn_reflns_number 53474
_diffrn_reflns_theta_full 1
_diffrn_reflns_theta_max 23.72
_diffrn_reflns_theta_min 1.19
_exptl_absorpt_coefficient_mu 0.466
_exptl_absorpt_correction_T_max 1.000
_exptl_absorpt_correction_T_min 0.750
_exptl_absorpt_correction_type multi-scan
_exptl_absorpt_process_details 'SCALA (Evans, 2006)'
_exptl_crystal_colour colourless
_exptl_crystal_density_diffrn 0.714
_exptl_crystal_density_method 'not measured'
_exptl_crystal_description needle
_exptl_crystal_F_000 4788
_exptl_crystal_size_max 0.10
_exptl_crystal_size_mid 0.03
_exptl_crystal_size_min 0.03
_refine_diff_density_max 0.326
_refine_diff_density_min -0.32
_refine_diff_density_rms 0.081
_refine_ls_extinction_coef 0.0066(9)
_refine_ls_extinction_expression Fc^*^=kFc[1+0.001xFc^2^\l^3^/sin(2\q)]^-1/4^
_refine_ls_extinction_method SHELXL
_refine_ls_goodness_of_fit_ref 1.606
_refine_ls_hydrogen_treatment constr
_refine_ls_matrix_type full
_refine_ls_number_parameters 1063
_refine_ls_number_reflns 3837
_refine_ls_number_restraints 1358
_refine_ls_restrained_S_all 1.405
_refine_ls_R_factor_all 0.1417
_refine_ls_R_factor_gt 0.1357
_refine_ls_shift/su_max 0.001
_refine_ls_shift/su_mean 0
_refine_ls_structure_factor_coef Fsqd
_refine_ls_weighting_details 'calc w=1/[\s^2^(Fo^2^)+(0.2000P)^2^+0.0000P] where P=(Fo^2^+2Fc^2^)/3'
_refine_ls_weighting_scheme calc
_refine_ls_wR_factor_gt 0.31
_refine_ls_wR_factor_ref 0.3179
_reflns_number_gt 3307
_reflns_number_total 3837
_reflns_threshold_expression >2sigma(I)
_cod_data_source_file cg4007108_si_004.cif
_cod_data_source_block Comp14
_cod_original_cell_volume 20962(16)
_cod_database_code 4508196

loop_
_space_group_symop_operation_xyz
'x, y, z'
'-y, x-y, z+1/3'
'-x+y, -x, z+2/3'
'-x, -y, z+1/2'
'y, -x+y, z+5/6'
'x-y, x, z+1/6'

loop_
_atom_site_label
_atom_site_type_symbol
_atom_site_fract_x
_atom_site_fract_y
_atom_site_fract_z
_atom_site_U_iso_or_equiv
_atom_site_adp_type
_atom_site_occupancy
_atom_site_symmetry_multiplicity
_atom_site_calc_flag
_atom_site_refinement_flags
_atom_site_disorder_assembly
_atom_site_disorder_group
N_1 N 0.4978(3) 0.6376(3) 0.1468(10) 0.158(4) Uani 1 1 d DU . .
C_1 C 0.5363(4) 0.6377(3) 0.3109(14) 0.184(5) Uani 1 1 d DU . .
O_1 O 0.5503(3) 0.6470(3) 0.4157(10) 0.190(4) Uani 1 1 d DU . .
CA_1 C 0.5115(3) 0.6470(3) 0.2751(12) 0.173(5) Uani 1 1 d DU . .
HA_1 H 0.521 0.6705 0.285 0.207 Uiso 1 1 calc R . .
CB_1 C 0.4821(4) 0.6296(6) 0.3668(16) 0.251(9) Uani 1 1 d DU . .
HBA_1 H 0.4877 0.6218 0.4456 0.302 Uiso 1 1 calc R . .
HBB_1 H 0.4744 0.6442 0.3935 0.302 Uiso 1 1 calc R . .
CG_1 C 0.4577(6) 0.6030(6) 0.2911(16) 0.280(11) Uani 1 1 d DU . .
HGA_1 H 0.4364 0.5997 0.312 0.336 Uiso 1 1 calc R . .
HGB_1 H 0.458 0.5832 0.3124 0.336 Uiso 1 1 calc R . .
CD_1 C 0.4647(4) 0.6106(4) 0.1503(14) 0.202(7) Uani 1 1 d DU . .
HDA_1 H 0.463 0.592 0.1024 0.242 Uiso 1 1 calc R . .
HDB_1 H 0.4498 0.6166 0.1115 0.242 Uiso 1 1 calc R . .
N_2 N 0.5414(4) 0.6198(3) 0.2258(12) 0.187(5) Uani 1 1 d DU . .
H_2 H 0.5301 0.6136 0.1538 0.225 Uiso 1 1 calc R . .
C_2 C 0.6226(4) 0.6315(4) 0.277(2) 0.290(10) Uani 1 1 d DU . .
O_2 O 0.6254(6) 0.6304(4) 0.399(2) 0.362(12) Uani 1 1 d DU . .
CA_2 C 0.5977(4) 0.6377(4) 0.221(2) 0.239(8) Uani 1 1 d DU . .
HAA_2 H 0.5999 0.6575 0.2593 0.287 Uiso 1 1 calc R . .
HAB_2 H 0.6007 0.6408 0.1261 0.287 Uiso 1 1 calc R . .
CB_2 C 0.5652(4) 0.6103(4) 0.2497(14) 0.216(7) Uani 1 1 d DU . .
HB_2 H 0.5644 0.6051 0.344 0.259 Uiso 1 1 calc R . .
CG_2 C 0.5585(5) 0.5809(3) 0.1727(14) 0.193(6) Uani 1 1 d DU . .
HGA_2 H 0.5517 0.5829 0.0842 0.232 Uiso 1 1 calc R . .
HGB_2 H 0.5785 0.5804 0.1643 0.232 Uiso 1 1 calc R . .
CD_2 C 0.5341(4) 0.5506(4) 0.2282(17) 0.212(7) Uani 1 1 d DU . .
HD_2 H 0.5148 0.5522 0.2477 0.254 Uiso 1 1 calc R . .
CE1_2 C 0.5250(5) 0.5239(4) 0.1286(18) 0.213(7) Uani 1 1 d DU . .
HE1A_2 H 0.5122 0.5258 0.0595 0.32 Uiso 1 1 calc R . .
HE1B_2 H 0.5127 0.5032 0.1714 0.32 Uiso 1 1 calc R . .
HE1C_2 H 0.5444 0.5256 0.091 0.32 Uiso 1 1 calc R . .
CE2_2 C 0.5446(6) 0.5414(5) 0.3524(15) 0.232(9) Uani 1 1 d DU . .
HE2A_2 H 0.5644 0.5412 0.3366 0.348 Uiso 1 1 calc R . .
HE2B_2 H 0.5279 0.5202 0.3802 0.348 Uiso 1 1 calc R . .
HE2C_2 H 0.548 0.5569 0.4206 0.348 Uiso 1 1 calc R . .
N_3 N 0.6412(4) 0.6263(4) 0.197(2) 0.292(9) Uani 1 1 d DU . .
H_3 H 0.6381 0.6267 0.1132 0.351 Uiso 1 1 calc R . .
C_3 C 0.6633(4) 0.5924(4) 0.157(2) 0.291(12) Uani 1 1 d DU . .
O_3 O 0.6581(6) 0.5912(4) 0.040(2) 0.354(13) Uani 1 1 d DU . .
CA_3 C 0.6664(5) 0.6198(5) 0.238(2) 0.338(12) Uani 1 1 d DU B .
HA_3 H 0.6634 0.6136 0.3314 0.405 Uiso 1 1 calc R . .
CB_3 C 0.6992(5) 0.6498(6) 0.219(4) 0.46(2) Uani 1 1 d DU . .
HB1_3 H 0.716 0.6464 0.2569 0.546 Uiso 0.5 1 calc PR A 1
HB2_3 H 0.7037 0.6544 0.1253 0.546 Uiso 0.5 1 calc PR A 1
HB3_3 H 0.7036 0.6541 0.1252 0.546 Uiso 0.5 1 calc PR A 2
HB4_3 H 0.6991 0.6684 0.2585 0.546 Uiso 0.5 1 calc PR A 2
CGA_3 C 0.6992(12) 0.6777(9) 0.286(6) 0.48(2) Uani 0.5 1 d PDU B 1
HGA_3 H 0.7211 0.6934 0.3134 0.575 Uiso 0.5 1 calc PR B 1
HGB_3 H 0.6856 0.6701 0.3642 0.575 Uiso 0.5 1 calc PR B 1
CDA_3 C 0.6868(15) 0.6937(11) 0.194(8) 0.50(3) Uani 0.5 1 d PDU B 1
HDA_3 H 0.7018 0.7031 0.1208 0.595 Uiso 0.5 1 calc PR B 1
HDB_3 H 0.666 0.6772 0.1587 0.595 Uiso 0.5 1 calc PR B 1
NZA_3 N 0.6826(19) 0.7189(13) 0.256(11) 0.54(4) Uani 0.5 1 d PDU B 1
HZ1_3 H 0.674 0.7266 0.1978 0.814 Uiso 0.5 1 calc PR B 1
HZ2_3 H 0.7018 0.7349 0.2833 0.814 Uiso 0.5 1 calc PR B 1
HZ3_3 H 0.6693 0.7106 0.3256 0.814 Uiso 0.5 1 calc PR B 1
CGB_3 C 0.7255(10) 0.6455(11) 0.282(7) 0.46(2) Uani 0.5 1 d PDU B 2
HGC_3 H 0.7442 0.6668 0.2987 0.548 Uiso 0.5 1 calc PR B 2
HGD_3 H 0.7177 0.6349 0.3671 0.548 Uiso 0.5 1 calc PR B 2
CDB_3 C 0.7361(14) 0.6263(17) 0.202(8) 0.50(3) Uani 0.5 1 d PDU B 2
HDC_3 H 0.7185 0.6122 0.1429 0.598 Uiso 0.5 1 calc PR B 2
HDD_3 H 0.7544 0.6411 0.1477 0.598 Uiso 0.5 1 calc PR B 2
NZB_3 N 0.7454(13) 0.6065(12) 0.281(11) 0.49(3) Uani 0.5 1 d PDU B 2
HZ4_3 H 0.7566 0.6002 0.2301 0.732 Uiso 0.5 1 calc PR B 2
HZ5_3 H 0.7276 0.5891 0.3112 0.732 Uiso 0.5 1 calc PR B 2
HZ6_3 H 0.7577 0.6182 0.3486 0.732 Uiso 0.5 1 calc PR B 2
N_4 N 0.6662(4) 0.5704(3) 0.2175(17) 0.216(7) Uani 1 1 d DU . .
H_4 H 0.6678 0.5705 0.3026 0.26 Uiso 1 1 calc R . .
C_4 C 0.6544(3) 0.4913(3) 0.1182(12) 0.133(4) Uani 1 1 d DU . .
O_4 O 0.6376(2) 0.4819(3) 0.0209(9) 0.155(3) Uani 1 1 d DU . .
CA_4 C 0.6531(3) 0.5145(3) 0.2164(11) 0.137(4) Uani 1 1 d DU . .
HA_4 H 0.6685 0.5178 0.2876 0.165 Uiso 1 1 calc R . .
CB1_4 C 0.6666(4) 0.5458(3) 0.1402(17) 0.182(6) Uani 1 1 d DU . .
HB1A_4 H 0.6887 0.5528 0.1135 0.218 Uiso 1 1 calc R . .
HB1B_4 H 0.6538 0.5423 0.0608 0.218 Uiso 1 1 calc R . .
CB2_4 C 0.6204(3) 0.5020(3) 0.2784(12) 0.161(5) Uani 1 1 d DU . .
HB2_4 H 0.6228 0.5173 0.3483 0.193 Uiso 1 1 calc R . .
CG1_4 C 0.5960(4) 0.5008(5) 0.1824(14) 0.192(7) Uani 1 1 d DU . .
HG1A_4 H 0.5934 0.5194 0.1953 0.288 Uiso 1 1 calc R . .
HG1B_4 H 0.5756 0.4813 0.1962 0.288 Uiso 1 1 calc R . .
HG1C_4 H 0.6034 0.501 0.0936 0.288 Uiso 1 1 calc R . .
CG2_4 C 0.6086(5) 0.4703(4) 0.3417(17) 0.199(6) Uani 1 1 d DU . .
HG2A_4 H 0.5876 0.4633 0.3804 0.299 Uiso 1 1 calc R . .
HG2B_4 H 0.6236 0.4722 0.4095 0.299 Uiso 1 1 calc R . .
HG2C_4 H 0.6068 0.4548 0.2765 0.299 Uiso 1 1 calc R . .
N_5 N 0.6755(2) 0.4818(2) 0.1424(9) 0.128(3) Uani 1 1 d DU . .
H_5 H 0.6861 0.4868 0.216 0.153 Uiso 1 1 calc R . .
C_5 C 0.6865(3) 0.4788(3) -0.0864(11) 0.126(4) Uani 1 1 d DU . .
O_5 O 0.7081(2) 0.5066(2) -0.0999(9) 0.141(3) Uani 1 1 d DU . .
CA_5 C 0.6807(2) 0.4632(3) 0.0450(10) 0.119(3) Uani 1 1 d DU . .
HA_5 H 0.6616 0.4414 0.0407 0.143 Uiso 1 1 calc R . .
CB_5 C 0.7106(3) 0.4609(3) 0.0826(10) 0.116(3) Uani 1 1 d DU . .
HBA_5 H 0.7294 0.4826 0.0881 0.14 Uiso 1 1 calc R . .
HBB_5 H 0.7073 0.4507 0.1689 0.14 Uiso 1 1 calc R . .
CG_5 C 0.7167(2) 0.4416(3) -0.0175(9) 0.117(4) Uani 1 1 d DU . .
CD1_5 C 0.6989(3) 0.4090(3) -0.0232(13) 0.148(5) Uani 1 1 d DU . .
CD2_5 C 0.7404(3) 0.4567(4) -0.1107(12) 0.134(4) Uani 1 1 d DU . .
CE1_5 C 0.7043(4) 0.3912(4) -0.1148(15) 0.156(5) Uani 1 1 d DU . .
CE2_5 C 0.7459(3) 0.4387(3) -0.2012(14) 0.144(5) Uani 1 1 d DU . .
CZ_5 C 0.7281(4) 0.4065(4) -0.2026(15) 0.168(6) Uani 1 1 d DU . .
F1_5 F 0.6760(2) 0.39388(19) 0.0662(10) 0.167(3) Uani 1 1 d DU . .
F2_5 F 0.6868(2) 0.3600(3) -0.1135(12) 0.203(4) Uani 1 1 d DU . .
F3_5 F 0.7333(3) 0.3891(3) -0.2924(8) 0.207(5) Uani 1 1 d DU . .
F4_5 F 0.7705(3) 0.4538(3) -0.2854(9) 0.209(4) Uani 1 1 d DU . .
F5_5 F 0.75936(19) 0.4881(2) -0.1078(8) 0.148(3) Uani 1 1 d DU . .
N_6 N 0.6690(3) 0.4611(3) -0.1864(10) 0.140(3) Uani 1 1 d DU . .
C_6 C 0.6691(3) 0.4996(3) -0.3499(13) 0.171(5) Uani 1 1 d DU . .
O_6 O 0.6784(3) 0.5147(3) -0.4511(10) 0.197(5) Uani 1 1 d DU . .
CA_6 C 0.6776(3) 0.4740(3) -0.3194(12) 0.178(5) Uani 1 1 d DU . .
HA_6 H 0.7007 0.4821 -0.3361 0.214 Uiso 1 1 calc R . .
CB_6 C 0.6571(4) 0.4445(4) -0.4022(15) 0.207(6) Uani 1 1 d DU . .
HBA_6 H 0.6516 0.4504 -0.4863 0.248 Uiso 1 1 calc R . .
HBB_6 H 0.6682 0.4323 -0.4186 0.248 Uiso 1 1 calc R . .
CG_6 C 0.6277(4) 0.4254(5) -0.3203(13) 0.197(6) Uani 1 1 d DU . .
HGA_6 H 0.6163 0.4027 -0.3461 0.236 Uiso 1 1 calc R . .
HGB_6 H 0.613 0.434 -0.3277 0.236 Uiso 1 1 calc R . .
CD_6 C 0.6410(3) 0.4296(4) -0.1831(12) 0.160(4) Uani 1 1 d DU . .
HDA_6 H 0.6254 0.4286 -0.118 0.192 Uiso 1 1 calc R . .
HDB_6 H 0.6467 0.4132 -0.1626 0.192 Uiso 1 1 calc R . .
N_7 N 0.6506(3) 0.5043(3) -0.2648(11) 0.175(4) Uani 1 1 d DU . .
H_7 H 0.6439 0.4928 -0.1935 0.21 Uiso 1 1 calc R . .
C_7 C 0.6659(4) 0.5867(4) -0.319(2) 0.285(9) Uani 1 1 d DU . .
O_7 O 0.6653(4) 0.5883(5) -0.4415(19) 0.341(11) Uani 1 1 d DU . .
CA_7 C 0.6690(4) 0.5604(4) -0.258(2) 0.219(7) Uani 1 1 d DU . .
HAA_7 H 0.689 0.5616 -0.2887 0.263 Uiso 1 1 calc R . .
HAB_7 H 0.6704 0.5631 -0.1627 0.263 Uiso 1 1 calc R . .
CB_7 C 0.6416(4) 0.5287(4) -0.2915(12) 0.182(5) Uani 1 1 d DU . .
HB_7 H 0.6371 0.5283 -0.3865 0.218 Uiso 1 1 calc R . .
CG_7 C 0.6112(3) 0.5197(4) -0.2178(14) 0.174(5) Uani 1 1 d DU . .
HGA_7 H 0.6076 0.538 -0.2192 0.209 Uiso 1 1 calc R . .
HGB_7 H 0.6143 0.5157 -0.1261 0.209 Uiso 1 1 calc R . .
CD_7 C 0.5817(4) 0.4908(4) -0.2693(16) 0.200(6) Uani 1 1 d DU . .
HD_7 H 0.5863 0.473 -0.28 0.24 Uiso 1 1 calc R . .
CE1_7 C 0.5548(4) 0.4808(6) -0.1696(17) 0.228(9) Uani 1 1 d DU . .
HE1A_7 H 0.5396 0.458 -0.1787 0.341 Uiso 1 1 calc R . .
HE1B_7 H 0.5439 0.4929 -0.1848 0.341 Uiso 1 1 calc R . .
HE1C_7 H 0.5638 0.4851 -0.0818 0.341 Uiso 1 1 calc R . .
CE2_7 C 0.5706(5) 0.4966(6) -0.3967(14) 0.235(10) Uani 1 1 d DU . .
HE2A_7 H 0.5886 0.5139 -0.4427 0.353 Uiso 1 1 calc R . .
HE2B_7 H 0.5542 0.5024 -0.3813 0.353 Uiso 1 1 calc R . .
HE2C_7 H 0.5616 0.4771 -0.4494 0.353 Uiso 1 1 calc R . .
N_8 N 0.6633(3) 0.6069(3) -0.238(2) 0.263(8) Uani 1 1 d DU . .
H_8 H 0.664 0.6039 -0.1545 0.316 Uiso 1 1 calc R . .
C_8 C 0.6348(4) 0.6361(4) -0.194(2) 0.285(10) Uani 1 1 d DU . .
O_8 O 0.6375(5) 0.6381(5) -0.075(2) 0.370(12) Uani 1 1 d DU . .
CA_8 C 0.6592(4) 0.6338(4) -0.278(2) 0.335(11) Uani 1 1 d DU D .
HA_8 H 0.6514 0.6301 -0.3697 0.402 Uiso 1 1 calc R . .
CB_8 C 0.6907(5) 0.6662(5) -0.272(4) 0.44(2) Uani 1 1 d DU . .
HBA_8 H 0.697 0.6726 -0.1806 0.528 Uiso 0.5 1 calc PR C 1
HBB_8 H 0.708 0.6646 -0.3159 0.528 Uiso 0.5 1 calc PR C 1
HBC_8 H 0.6922 0.6763 -0.1867 0.528 Uiso 0.5 1 calc PR C 2
HBD_8 H 0.7089 0.6624 -0.2791 0.528 Uiso 0.5 1 calc PR C 2
CGA_8 C 0.6847(12) 0.6909(10) -0.341(7) 0.45(2) Uani 0.5 1 d PDU D 1
HGA_8 H 0.7052 0.7074 -0.379 0.536 Uiso 0.5 1 calc PR D 1
HGB_8 H 0.6701 0.68 -0.4149 0.536 Uiso 0.5 1 calc PR D 1
CDA_8 C 0.6712(16) 0.7079(13) -0.265(8) 0.49(3) Uani 0.5 1 d PDU D 1
HDA_8 H 0.6596 0.6941 -0.1899 0.588 Uiso 0.5 1 calc PR D 1
HDB_8 H 0.6894 0.7275 -0.2291 0.588 Uiso 0.5 1 calc PR D 1
NZA_8 N 0.6493(13) 0.7174(12) -0.328(12) 0.49(3) Uani 0.5 1 d PDU D 1
HZ1_8 H 0.6449 0.7291 -0.2711 0.733 Uiso 0.5 1 calc PR D 1
HZ2_8 H 0.6309 0.6996 -0.3511 0.733 Uiso 0.5 1 calc PR D 1
HZ3_8 H 0.6588 0.7293 -0.3999 0.733 Uiso 0.5 1 calc PR D 1
CGB_8 C 0.6932(13) 0.6889(9) -0.379(6) 0.44(2) Uani 0.5 1 d PDU D 2
HGC_8 H 0.6729 0.6891 -0.3859 0.533 Uiso 0.5 1 calc PR D 2
HGD_8 H 0.6973 0.6817 -0.4632 0.533 Uiso 0.5 1 calc PR D 2
CDB_8 C 0.7204(10) 0.7223(9) -0.348(10) 0.47(3) Uani 0.5 1 d PDU D 2
HDC_8 H 0.7274 0.7226 -0.2571 0.567 Uiso 0.5 1 calc PR D 2
HDD_8 H 0.7386 0.7273 -0.4056 0.567 Uiso 0.5 1 calc PR D 2
NZB_8 N 0.7114(12) 0.7471(9) -0.363(10) 0.52(4) Uani 0.5 1 d PDU D 2
HZ4_8 H 0.7286 0.7666 -0.3462 0.773 Uiso 0.5 1 calc PR D 2
HZ5_8 H 0.6955 0.7433 -0.3056 0.773 Uiso 0.5 1 calc PR D 2
HZ6_8 H 0.7044 0.7467 -0.4451 0.773 Uiso 0.5 1 calc PR D 2
N_9 N 0.6096(3) 0.6347(3) -0.252(2) 0.230(7) Uani 1 1 d DU . .
H_9 H 0.6076 0.6327 -0.3373 0.276 Uiso 1 1 calc R . .
C_9 C 0.5306(3) 0.6212(3) -0.1557(14) 0.159(5) Uani 1 1 d DU . .
O_9 O 0.5225(3) 0.6050(3) -0.0571(11) 0.183(4) Uani 1 1 d DU . .
CA_9 C 0.5540(3) 0.6217(3) -0.2530(13) 0.160(4) Uani 1 1 d DU . .
HA_9 H 0.5564 0.6371 -0.3228 0.192 Uiso 1 1 calc R . .
CB1_9 C 0.5855(4) 0.6366(5) -0.176(2) 0.228(8) Uani 1 1 d DU . .
HB1A_9 H 0.5925 0.6592 -0.1562 0.274 Uiso 1 1 calc R . .
HB1B_9 H 0.5822 0.6252 -0.0928 0.274 Uiso 1 1 calc R . .
CB2_9 C 0.5424(3) 0.5891(3) -0.3181(13) 0.158(5) Uani 1 1 d DU . .
HB2_9 H 0.5574 0.592 -0.3902 0.189 Uiso 1 1 calc R . .
CG1_9 C 0.5422(5) 0.5653(3) -0.2233(15) 0.194(7) Uani 1 1 d DU . .
HG1A_9 H 0.5447 0.5491 -0.2707 0.291 Uiso 1 1 calc R . .
HG1B_9 H 0.522 0.5551 -0.1757 0.291 Uiso 1 1 calc R . .
HG1C_9 H 0.5599 0.5763 -0.162 0.291 Uiso 1 1 calc R . .
CG2_9 C 0.5097(3) 0.5770(4) -0.3756(15) 0.178(6) Uani 1 1 d DU . .
HG2A_9 H 0.509 0.5945 -0.4206 0.267 Uiso 1 1 calc R . .
HG2B_9 H 0.4937 0.5689 -0.3062 0.267 Uiso 1 1 calc R . .
HG2C_9 H 0.5051 0.5599 -0.4375 0.267 Uiso 1 1 calc R . .
N_10 N 0.5199(3) 0.6412(3) -0.1817(11) 0.157(4) Uani 1 1 d DU . .
H_10 H 0.5256 0.6525 -0.2537 0.188 Uiso 1 1 calc R . .
C_10 C 0.5145(4) 0.6533(3) 0.0427(12) 0.155(5) Uani 1 1 d DU . .
O_10 O 0.5422(3) 0.6761(3) 0.0528(11) 0.173(4) Uani 1 1 d DU . .
CA_10 C 0.4984(3) 0.6443(3) -0.0892(11) 0.144(4) Uani 1 1 d DU . .
HA_10 H 0.4782 0.6233 -0.0819 0.173 Uiso 1 1 calc R . .
CB_10 C 0.4904(3) 0.6695(3) -0.1352(11) 0.141(4) Uani 1 1 d DU . .
HBA_10 H 0.5088 0.691 -0.1177 0.169 Uiso 1 1 calc R . .
HBB_10 H 0.4867 0.6675 -0.2302 0.169 Uiso 1 1 calc R . .
CG_10 C 0.4611(3) 0.6662(2) -0.0675(10) 0.123(4) Uani 1 1 d DU . .
CD1_10 C 0.4303(3) 0.6449(3) -0.1152(12) 0.134(4) Uani 1 1 d DU . .
CD2_10 C 0.4652(3) 0.6849(3) 0.0389(11) 0.123(4) Uani 1 1 d DU . .
HD2_10 H 0.486 0.6998 0.0684 0.148 Uiso 1 1 calc R . .
CE1_10 C 0.4037(3) 0.6424(4) -0.0530(13) 0.159(5) Uani 1 1 d DU . .
CE2_10 C 0.4379(3) 0.6818(3) 0.1046(11) 0.133(4) Uani 1 1 d DU . .
CZ1_10 C 0.4076(3) 0.6608(3) 0.0579(13) 0.145(4) Uani 1 1 d DU . .
CZ2_10 C 0.3820(4) 0.6580(4) 0.1283(18) 0.191(6) Uani 1 1 d DU . .
HZ2_10 H 0.3609 0.6426 0.1034 0.229 Uiso 1 1 calc R . .
CZ3_10 C 0.3864(5) 0.6769(5) 0.232(2) 0.211(8) Uani 1 1 d DU . .
HZ3_10 H 0.3684 0.6761 0.2725 0.253 Uiso 1 1 calc R . .
CZ4_10 C 0.4164(5) 0.6974(5) 0.2823(17) 0.199(7) Uani 1 1 d DU . .
HZ4_10 H 0.4188 0.7092 0.3593 0.239 Uiso 1 1 calc R . .
CZ5_10 C 0.4426(4) 0.7003(3) 0.2169(12) 0.163(5) Uani 1 1 d DU . .
HZ5_10 H 0.4635 0.7145 0.2473 0.195 Uiso 1 1 calc R . .
CZ6_10 C 0.3733(4) 0.6213(4) -0.1005(17) 0.187(6) Uani 1 1 d DU . .
HZ6_10 H 0.3548 0.6189 -0.0586 0.225 Uiso 1 1 calc R . .
CZ7_10 C 0.3712(5) 0.6043(6) -0.210(2) 0.229(9) Uani 1 1 d DU . .
HZ7_10 H 0.3506 0.5912 -0.2457 0.274 Uiso 1 1 calc R . .
CZ8_10 C 0.3965(5) 0.6045(5) -0.272(2) 0.221(9) Uani 1 1 d DU . .
HZ8_10 H 0.3936 0.5909 -0.3431 0.265 Uiso 1 1 calc R . .
CZ9_10 C 0.4260(4) 0.6256(3) -0.2247(12) 0.166(5) Uani 1 1 d DU . .
HZ9_10 H 0.4442 0.6272 -0.2668 0.199 Uiso 1 1 calc R . .
O_101 O 0.5411(4) 0.6835(3) 0.5973(10) 0.214(5) Uani 1 1 d U . .
O_102 O 0.7142(3) 0.5002(3) -0.6323(10) 0.205(5) Uani 1 1 d U . .
OA_103 O 0.6116(7) 0.6550(8) 0.525(2) 0.236(11) Uani 0.5 1 d PU E 1
OB_103 O 0.759(2) 0.648(3) 0.596(13) 0.59(6) Uani 0.5 1 d PU F 2
OA_104 O 0.5964(14) 0.7191(16) -0.108(9) 0.44(3) Uani 0.5 1 d PU G 1
OB_104 O 0.6961(8) 0.5810(6) -0.559(2) 0.233(12) Uani 0.5 1 d PU H 2
OA_105 O 0.7545(8) 0.5037(10) -0.390(4) 0.280(15) Uani 0.5 1 d PU I 1
OB_105 O 0.7842(8) 0.5310(6) -0.596(6) 0.30(2) Uani 0.5 1 d PU J 2
OA_106 O 0.8054(14) 0.535(2) -0.447(11) 0.49(5) Uani 0.5 1 d PU K 1
OB_106 O 0.7648(17) 0.5378(16) -0.337(6) 0.42(3) Uani 0.5 1 d PU L 2
OA_107 O 0.7927(14) 0.5482(15) 0.168(6) 0.39(3) Uani 0.5 1 d PU M 1
OB_107 O 0.7492(8) 0.5624(10) 0.067(5) 0.33(2) Uani 0.5 1 d PU N 2

loop_
_atom_site_aniso_label
_atom_site_aniso_U_11
_atom_site_aniso_U_22
_atom_site_aniso_U_33
_atom_site_aniso_U_23
_atom_site_aniso_U_13
_atom_site_aniso_U_12
N_1 0.232(10) 0.156(9) 0.102(7) 0.013(7) -0.020(7) 0.108(7)
C_1 0.278(15) 0.159(14) 0.115(13) 0.007(9) -0.046(10) 0.111(13)
O_1 0.235(10) 0.207(10) 0.116(8) -0.004(7) -0.032(7) 0.102(9)
CA_1 0.249(12) 0.178(12) 0.088(8) -0.001(8) -0.021(7) 0.105(9)
CB_1 0.267(15) 0.31(2) 0.122(10) 0.021(12) 0.002(10) 0.100(15)
CG_1 0.295(17) 0.27(2) 0.148(11) 0.061(13) -0.006(13) 0.050(14)
CD_1 0.245(13) 0.188(14) 0.137(9) 0.040(10) -0.035(10) 0.082(9)
N_2 0.303(13) 0.162(11) 0.119(10) 0.000(7) -0.056(10) 0.132(10)
C_2 0.389(19) 0.202(18) 0.36(2) -0.06(2) -0.23(2) 0.206(17)
O_2 0.52(3) 0.284(17) 0.369(18) -0.081(19) -0.29(2) 0.27(2)
CA_2 0.310(14) 0.181(13) 0.27(2) -0.057(15) -0.169(16) 0.159(11)
CB_2 0.357(16) 0.161(12) 0.175(14) -0.030(11) -0.130(16) 0.164(11)
CG_2 0.285(19) 0.161(10) 0.137(13) -0.010(8) -0.051(12) 0.114(11)
CD_2 0.256(19) 0.173(12) 0.192(15) -0.009(10) -0.009(14) 0.095(13)
CE1_2 0.231(17) 0.161(12) 0.213(16) -0.016(11) -0.026(15) 0.072(12)
CE2_2 0.36(3) 0.212(16) 0.131(11) 0.028(10) 0.061(12) 0.153(18)
N_3 0.324(16) 0.182(12) 0.44(2) -0.063(16) -0.227(17) 0.177(13)
C_3 0.32(2) 0.236(17) 0.41(2) -0.052(17) -0.20(3) 0.204(18)
O_3 0.52(3) 0.247(15) 0.38(2) 0.028(15) -0.15(3) 0.26(2)
CA_3 0.350(17) 0.215(15) 0.52(3) -0.104(19) -0.28(2) 0.196(14)
CB_3 0.333(16) 0.257(19) 0.80(6) -0.10(3) -0.33(3) 0.167(16)
CGA_3 0.38(3) 0.22(2) 0.83(7) -0.09(3) -0.30(4) 0.15(2)
CDA_3 0.41(4) 0.26(3) 0.85(7) -0.07(4) -0.27(5) 0.19(3)
NZA_3 0.53(7) 0.23(4) 0.89(10) -0.05(6) -0.24(7) 0.21(4)
CGB_3 0.34(2) 0.27(3) 0.83(7) -0.08(4) -0.28(4) 0.20(2)
CDB_3 0.32(3) 0.32(4) 0.87(7) -0.09(4) -0.20(4) 0.18(3)
NZB_3 0.29(4) 0.32(5) 0.93(10) -0.08(6) -0.12(6) 0.21(3)
N_4 0.250(14) 0.177(11) 0.257(16) -0.031(10) -0.101(14) 0.133(11)
C_4 0.181(13) 0.173(11) 0.082(9) 0.012(7) -0.001(7) 0.116(10)
O_4 0.178(8) 0.232(9) 0.092(6) -0.014(6) -0.012(5) 0.130(8)
CA_4 0.172(10) 0.171(10) 0.102(9) 0.004(6) 0.006(7) 0.111(9)
CB1_4 0.205(14) 0.175(12) 0.193(15) 0.038(9) 0.018(12) 0.116(12)
CB2_4 0.178(11) 0.196(12) 0.138(12) -0.006(9) 0.015(8) 0.116(11)
CG1_4 0.175(12) 0.30(2) 0.144(13) -0.015(12) 0.022(9) 0.152(14)
CG2_4 0.234(16) 0.197(13) 0.159(14) 0.015(10) 0.049(12) 0.102(12)
N_5 0.164(9) 0.163(9) 0.086(7) 0.004(6) 0.003(6) 0.105(7)
C_5 0.151(12) 0.174(11) 0.089(8) 0.004(8) -0.001(7) 0.107(8)
O_5 0.155(8) 0.177(7) 0.113(6) 0.025(6) 0.001(6) 0.100(6)
CA_5 0.126(8) 0.151(9) 0.091(7) -0.003(6) -0.005(7) 0.077(7)
CB_5 0.135(8) 0.152(9) 0.080(8) -0.004(6) -0.007(6) 0.085(8)
CG_5 0.146(11) 0.156(10) 0.081(8) -0.005(7) -0.019(6) 0.099(9)
CD1_5 0.171(14) 0.154(10) 0.157(13) -0.011(10) -0.034(10) 0.109(10)
CD2_5 0.161(13) 0.200(13) 0.078(9) -0.003(9) -0.006(7) 0.118(11)
CE1_5 0.194(15) 0.151(12) 0.177(16) -0.015(10) -0.044(10) 0.127(11)
CE2_5 0.164(13) 0.220(13) 0.094(10) -0.011(11) -0.011(10) 0.131(12)
CZ_5 0.209(18) 0.221(14) 0.113(12) -0.043(13) -0.065(10) 0.136(14)
F1_5 0.173(7) 0.157(6) 0.186(8) 0.033(6) 0.011(6) 0.094(6)
F2_5 0.229(9) 0.172(7) 0.236(10) -0.059(7) -0.081(8) 0.122(7)
F3_5 0.330(12) 0.289(11) 0.100(6) -0.066(6) -0.061(7) 0.229(10)
F4_5 0.253(10) 0.333(13) 0.118(6) 0.030(7) 0.030(7) 0.203(10)
F5_5 0.151(6) 0.175(7) 0.136(6) -0.002(6) -0.012(5) 0.096(6)
N_6 0.159(9) 0.209(10) 0.087(7) -0.006(6) -0.008(6) 0.118(7)
C_6 0.212(16) 0.278(15) 0.075(11) 0.017(9) -0.005(9) 0.161(13)
O_6 0.228(10) 0.333(14) 0.074(6) 0.039(7) 0.003(6) 0.172(10)
CA_6 0.223(12) 0.294(13) 0.086(8) 0.001(8) -0.004(8) 0.181(10)
CB_6 0.276(17) 0.333(18) 0.107(9) -0.053(11) -0.030(9) 0.224(16)
CG_6 0.229(13) 0.295(16) 0.133(11) -0.085(12) -0.062(9) 0.181(10)
CD_6 0.166(12) 0.217(12) 0.128(9) -0.040(8) -0.038(8) 0.120(8)
N_7 0.203(11) 0.309(12) 0.094(8) 0.055(9) 0.014(7) 0.189(10)
C_7 0.221(19) 0.336(18) 0.340(18) 0.183(19) 0.02(2) 0.170(18)
O_7 0.282(17) 0.48(3) 0.347(16) 0.285(19) 0.117(18) 0.26(2)
CA_7 0.205(13) 0.287(13) 0.209(18) 0.118(14) 0.047(14) 0.157(11)
CB_7 0.186(12) 0.319(14) 0.111(10) 0.079(13) 0.016(9) 0.180(10)
CG_7 0.185(11) 0.260(16) 0.135(12) 0.011(11) 0.014(8) 0.153(10)
CD_7 0.188(13) 0.275(18) 0.179(14) 0.022(14) -0.013(9) 0.146(12)
CE1_7 0.185(13) 0.34(2) 0.172(14) 0.027(16) -0.009(10) 0.139(14)
CE2_7 0.28(2) 0.41(3) 0.128(11) -0.034(14) -0.019(11) 0.25(2)
N_8 0.155(11) 0.208(13) 0.42(2) 0.169(14) -0.014(14) 0.086(10)
C_8 0.218(16) 0.206(17) 0.46(3) 0.13(2) -0.084(16) 0.125(15)
O_8 0.35(2) 0.37(2) 0.47(2) 0.05(3) -0.19(2) 0.23(2)
CA_8 0.155(12) 0.250(13) 0.60(3) 0.237(19) 0.004(17) 0.101(10)
CB_8 0.250(16) 0.212(15) 0.80(6) 0.23(3) 0.01(2) 0.073(12)
CGA_8 0.28(3) 0.221(18) 0.81(6) 0.21(3) 0.02(3) 0.108(16)
CDA_8 0.36(4) 0.24(3) 0.84(7) 0.16(4) 0.02(4) 0.13(2)
NZA_8 0.36(5) 0.24(4) 0.87(10) 0.05(6) -0.03(6) 0.15(3)
CGB_8 0.26(3) 0.21(2) 0.80(6) 0.23(3) 0.02(3) 0.073(18)
CDB_8 0.29(3) 0.22(2) 0.81(6) 0.24(3) 0.02(4) 0.048(19)
NZB_8 0.35(5) 0.19(2) 0.89(9) 0.22(5) -0.05(6) 0.04(3)
N_9 0.182(12) 0.181(11) 0.34(2) 0.042(14) -0.075(12) 0.103(11)
C_9 0.227(13) 0.160(14) 0.127(12) -0.019(8) -0.037(10) 0.124(11)
O_9 0.284(12) 0.181(9) 0.119(7) -0.011(6) -0.042(8) 0.142(9)
CA_9 0.185(11) 0.160(10) 0.163(12) -0.033(9) -0.047(7) 0.106(10)
CB1_9 0.206(13) 0.184(14) 0.30(2) -0.046(15) -0.117(13) 0.105(14)
CB2_9 0.187(11) 0.156(10) 0.157(13) -0.027(8) -0.029(9) 0.106(10)
CG1_9 0.275(19) 0.146(11) 0.165(14) -0.034(9) -0.061(14) 0.108(13)
CG2_9 0.178(11) 0.211(14) 0.131(11) -0.040(10) -0.029(9) 0.087(11)
N_10 0.225(12) 0.168(10) 0.112(8) 0.001(7) -0.001(7) 0.123(9)
C_10 0.252(14) 0.132(12) 0.091(8) 0.011(8) -0.025(8) 0.103(9)
O_10 0.226(9) 0.150(8) 0.162(8) -0.006(7) -0.012(8) 0.109(7)
CA_10 0.213(12) 0.156(10) 0.094(8) 0.018(8) -0.001(7) 0.115(9)
CB_10 0.195(10) 0.152(10) 0.100(9) 0.015(8) -0.005(7) 0.105(9)
CG_10 0.164(9) 0.129(10) 0.088(9) 0.013(6) -0.019(7) 0.082(8)
CD1_10 0.182(9) 0.112(10) 0.098(10) 0.007(7) -0.029(8) 0.065(9)
CD2_10 0.145(9) 0.128(9) 0.095(9) 0.008(7) -0.016(7) 0.067(8)
CE1_10 0.157(9) 0.175(14) 0.110(12) 0.037(8) -0.017(8) 0.057(10)
CE2_10 0.180(10) 0.154(11) 0.073(9) 0.033(7) 0.005(8) 0.089(9)
CZ1_10 0.150(9) 0.183(13) 0.119(11) 0.050(7) 0.006(8) 0.096(10)
CZ2_10 0.197(12) 0.193(16) 0.220(19) 0.074(11) 0.055(12) 0.126(12)
CZ3_10 0.266(15) 0.22(2) 0.20(2) 0.089(12) 0.090(16) 0.159(17)
CZ4_10 0.302(19) 0.217(18) 0.133(14) 0.066(11) 0.071(14) 0.170(17)
CZ5_10 0.257(15) 0.192(13) 0.084(10) 0.028(8) 0.014(9) 0.146(12)
CZ6_10 0.177(10) 0.181(15) 0.166(15) 0.063(10) -0.047(11) 0.061(10)
CZ7_10 0.242(15) 0.202(18) 0.19(2) 0.023(13) -0.099(16) 0.069(16)
CZ8_10 0.30(2) 0.135(13) 0.183(18) -0.032(13) -0.085(16) 0.073(16)
CZ9_10 0.260(14) 0.132(12) 0.110(10) 0.001(7) -0.053(10) 0.100(11)
O_101 0.304(14) 0.213(10) 0.125(8) 0.013(7) 0.030(8) 0.129(10)
O_102 0.246(11) 0.289(13) 0.106(7) -0.037(7) -0.035(7) 0.153(10)
OA_103 0.28(3) 0.31(3) 0.115(16) -0.002(17) -0.004(16) 0.14(2)
OB_103 0.59(9) 0.65(10) 0.65(11) -0.04(8) 0.06(8) 0.40(8)
OA_104 0.36(5) 0.41(6) 0.44(7) 0.08(6) 0.00(5) 0.11(4)
OB_104 0.36(4) 0.21(2) 0.134(16) 0.019(15) -0.040(19) 0.14(2)
OA_105 0.26(3) 0.31(3) 0.31(4) -0.05(3) 0.01(3) 0.18(3)
OB_105 0.23(3) 0.162(18) 0.45(5) -0.06(3) 0.10(3) 0.061(18)
OA_106 0.37(6) 0.58(9) 0.61(9) -0.10(7) -0.08(6) 0.29(6)
OB_106 0.45(6) 0.35(5) 0.32(5) 0.08(4) 0.04(4) 0.09(4)
OA_107 0.37(5) 0.41(5) 0.34(5) -0.04(4) -0.10(4) 0.15(4)
OB_107 0.24(3) 0.31(4) 0.28(3) -0.02(3) -0.02(3) 0.02(3)

loop_
_atom_type_symbol
_atom_type_description
_atom_type_scat_dispersion_real
_atom_type_scat_dispersion_imag
_atom_type_scat_source
C C 0.0181 0 'International Tables Vol C Tables 4.2.6.8 and 6.1.1.4'
H H 0 0 'International Tables Vol C Tables 4.2.6.8 and 6.1.1.4'
N N 0.0311 0 'International Tables Vol C Tables 4.2.6.8 and 6.1.1.4'
O O 0.0492 0 'International Tables Vol C Tables 4.2.6.8 and 6.1.1.4'
F F 0.0727 0 'International Tables Vol C Tables 4.2.6.8 and 6.1.1.4'

loop_
_geom_angle_atom_site_label_1
_geom_angle_atom_site_label_2
_geom_angle_atom_site_label_3
_geom_angle
C_10 N_1 CA_1 120.2(11)
C_10 N_1 CD_1 127.4(11)
CA_1 N_1 CD_1 112.4(10)
O_1 C_1 N_2 124.4(14)
O_1 C_1 CA_1 118.1(13)
N_2 C_1 CA_1 117.5(13)
N_1 CA_1 C_1 115.6(11)
N_1 CA_1 CB_1 103.4(11)
C_1 CA_1 CB_1 109.7(12)
N_1 CA_1 HA_1 109.3
C_1 CA_1 HA_1 109.3
CB_1 CA_1 HA_1 109.3
CG_1 CB_1 CA_1 105.6(13)
CG_1 CB_1 HBA_1 110.6
CA_1 CB_1 HBA_1 110.6
CG_1 CB_1 HBB_1 110.6
CA_1 CB_1 HBB_1 110.6
HBA_1 CB_1 HBB_1 108.7
CB_1 CG_1 CD_1 108.4(13)
CB_1 CG_1 HGA_1 110
CD_1 CG_1 HGA_1 110
CB_1 CG_1 HGB_1 110
CD_1 CG_1 HGB_1 110
HGA_1 CG_1 HGB_1 108.4
N_1 CD_1 CG_1 104.7(12)
N_1 CD_1 HDA_1 110.8
CG_1 CD_1 HDA_1 110.8
N_1 CD_1 HDB_1 110.8
CG_1 CD_1 HDB_1 110.8
HDA_1 CD_1 HDB_1 108.9
C_1 N_2 CB_2 121.5(12)
C_1 N_2 H_2 119.2
CB_2 N_2 H_2 119.2
O_2 C_2 N_3 120.6(17)
O_2 C_2 CA_2 120.0(17)
N_3 C_2 CA_2 119.4(17)
CB_2 CA_2 C_2 110.0(13)
CB_2 CA_2 HAA_2 109.7
C_2 CA_2 HAA_2 109.7
CB_2 CA_2 HAB_2 109.7
C_2 CA_2 HAB_2 109.7
HAA_2 CA_2 HAB_2 108.2
N_2 CB_2 CA_2 109.6(12)
N_2 CB_2 CG_2 111.9(12)
CA_2 CB_2 CG_2 111.7(14)
N_2 CB_2 HB_2 107.8
CA_2 CB_2 HB_2 107.8
CG_2 CB_2 HB_2 107.8
CD_2 CG_2 CB_2 115.3(13)
CD_2 CG_2 HGA_2 108.4
CB_2 CG_2 HGA_2 108.4
CD_2 CG_2 HGB_2 108.4
CB_2 CG_2 HGB_2 108.4
HGA_2 CG_2 HGB_2 107.5
CG_2 CD_2 CE2_2 113.8(14)
CG_2 CD_2 CE1_2 109.5(13)
CE2_2 CD_2 CE1_2 108.3(13)
CG_2 CD_2 HD_2 108.4
CE2_2 CD_2 HD_2 108.4
CE1_2 CD_2 HD_2 108.4
CD_2 CE1_2 HE1A_2 109.5
CD_2 CE1_2 HE1B_2 109.5
HE1A_2 CE1_2 HE1B_2 109.5
CD_2 CE1_2 HE1C_2 109.5
HE1A_2 CE1_2 HE1C_2 109.5
HE1B_2 CE1_2 HE1C_2 109.5
CD_2 CE2_2 HE2A_2 109.5
CD_2 CE2_2 HE2B_2 109.5
HE2A_2 CE2_2 HE2B_2 109.5
CD_2 CE2_2 HE2C_2 109.5
HE2A_2 CE2_2 HE2C_2 109.5
HE2B_2 CE2_2 HE2C_2 109.5
C_2 N_3 CA_3 125.4(17)
C_2 N_3 H_3 117.3
CA_3 N_3 H_3 117.3
O_3 C_3 N_4 122.3(17)
O_3 C_3 CA_3 120.5(16)
N_4 C_3 CA_3 117.2(16)
N_3 CA_3 C_3 107.9(13)
N_3 CA_3 CB_3 109.9(13)
C_3 CA_3 CB_3 111.3(16)
N_3 CA_3 HA_3 109.2
C_3 CA_3 HA_3 109.2
CB_3 CA_3 HA_3 109.2
CGA_3 CB_3 CGB_3 108(3)
CGA_3 CB_3 CA_3 109(2)
CGB_3 CB_3 CA_3 111(2)
CGA_3 CB_3 HB1_3 109.9
CGB_3 CB_3 HB1_3 2.4
CA_3 CB_3 HB1_3 109.9
CGA_3 CB_3 HB2_3 109.9
CGB_3 CB_3 HB2_3 109.8
CA_3 CB_3 HB2_3 109.9
HB1_3 CB_3 HB2_3 108.3
CGA_3 CB_3 HB3_3 110.6
CGB_3 CB_3 HB3_3 109.5
CA_3 CB_3 HB3_3 109.5
HB1_3 CB_3 HB3_3 108
HB2_3 CB_3 HB3_3 0.7
CGA_3 CB_3 HB4_3 2.7
CGB_3 CB_3 HB4_3 109.5
CA_3 CB_3 HB4_3 109.5
HB1_3 CB_3 HB4_3 111.8
HB2_3 CB_3 HB4_3 107.4
HB3_3 CB_3 HB4_3 108.1
CB_3 CGA_3 CDA_3 110(3)
CB_3 CGA_3 HGA_3 109.6
CDA_3 CGA_3 HGA_3 109.6
CB_3 CGA_3 HGB_3 109.6
CDA_3 CGA_3 HGB_3 109.6
HGA_3 CGA_3 HGB_3 108.1
NZA_3 CDA_3 CGA_3 114(3)
NZA_3 CDA_3 HDA_3 108.8
CGA_3 CDA_3 HDA_3 108.8
NZA_3 CDA_3 HDB_3 108.8
CGA_3 CDA_3 HDB_3 108.8
HDA_3 CDA_3 HDB_3 107.7
CDA_3 NZA_3 HZ1_3 109.5
CDA_3 NZA_3 HZ2_3 109.5
HZ1_3 NZA_3 HZ2_3 109.5
CDA_3 NZA_3 HZ3_3 109.5
HZ1_3 NZA_3 HZ3_3 109.5
HZ2_3 NZA_3 HZ3_3 109.5
CDB_3 CGB_3 CB_3 114(3)
CDB_3 CGB_3 HGC_3 108.6
CB_3 CGB_3 HGC_3 108.6
CDB_3 CGB_3 HGD_3 108.6
CB_3 CGB_3 HGD_3 108.6
HGC_3 CGB_3 HGD_3 107.6
NZB_3 CDB_3 CGB_3 114(3)
NZB_3 CDB_3 HDC_3 108.8
CGB_3 CDB_3 HDC_3 108.8
NZB_3 CDB_3 HDD_3 108.8
CGB_3 CDB_3 HDD_3 108.8
HDC_3 CDB_3 HDD_3 107.7
CDB_3 NZB_3 HZ4_3 109.5
CDB_3 NZB_3 HZ5_3 109.5
HZ4_3 NZB_3 HZ5_3 109.5
CDB_3 NZB_3 HZ6_3 109.5
HZ4_3 NZB_3 HZ6_3 109.5
HZ5_3 NZB_3 HZ6_3 109.5
C_3 N_4 CB1_4 117.8(15)
C_3 N_4 H_4 121.1
CB1_4 N_4 H_4 121.1
O_4 C_4 N_5 120.2(11)
O_4 C_4 CA_4 123.3(11)
N_5 C_4 CA_4 116.5(11)
CB2_4 CA_4 CB1_4 116.8(10)
CB2_4 CA_4 C_4 113.5(9)
CB1_4 CA_4 C_4 103.6(9)
CB2_4 CA_4 HA_4 107.5
CB1_4 CA_4 HA_4 107.5
C_4 CA_4 HA_4 107.5
N_4 CB1_4 CA_4 111.1(13)
N_4 CB1_4 HB1A_4 109.4
CA_4 CB1_4 HB1A_4 109.4
N_4 CB1_4 HB1B_4 109.4
CA_4 CB1_4 HB1B_4 109.4
HB1A_4 CB1_4 HB1B_4 108
CG2_4 CB2_4 CG1_4 110.8(13)
CG2_4 CB2_4 CA_4 112.2(11)
CG1_4 CB2_4 CA_4 112.1(10)
CG2_4 CB2_4 HB2_4 107.1
CG1_4 CB2_4 HB2_4 107.1
CA_4 CB2_4 HB2_4 107.1
CB2_4 CG1_4 HG1A_4 109.5
CB2_4 CG1_4 HG1B_4 109.5
HG1A_4 CG1_4 HG1B_4 109.5
CB2_4 CG1_4 HG1C_4 109.5
HG1A_4 CG1_4 HG1C_4 109.5
HG1B_4 CG1_4 HG1C_4 109.5
CB2_4 CG2_4 HG2A_4 109.5
CB2_4 CG2_4 HG2B_4 109.5
HG2A_4 CG2_4 HG2B_4 109.5
CB2_4 CG2_4 HG2C_4 109.5
HG2A_4 CG2_4 HG2C_4 109.5
HG2B_4 CG2_4 HG2C_4 109.5
C_4 N_5 CA_5 118.9(10)
C_4 N_5 H_5 120.5
CA_5 N_5 H_5 120.5
O_5 C_5 N_6 122.3(12)
O_5 C_5 CA_5 119.6(11)
N_6 C_5 CA_5 118.0(11)
N_5 CA_5 C_5 110.8(8)
N_5 CA_5 CB_5 109.2(9)
C_5 CA_5 CB_5 108.1(8)
N_5 CA_5 HA_5 109.5
C_5 CA_5 HA_5 109.5
CB_5 CA_5 HA_5 109.5
CG_5 CB_5 CA_5 110.6(7)
CG_5 CB_5 HBA_5 109.5
CA_5 CB_5 HBA_5 109.5
CG_5 CB_5 HBB_5 109.5
CA_5 CB_5 HBB_5 109.5
HBA_5 CB_5 HBB_5 108.1
CD1_5 CG_5 CD2_5 117.0(11)
CD1_5 CG_5 CB_5 122.5(11)
CD2_5 CG_5 CB_5 120.5(11)
F1_5 CD1_5 CG_5 118.0(12)
F1_5 CD1_5 CE1_5 119.4(13)
CG_5 CD1_5 CE1_5 122.6(13)
F5_5 CD2_5 CE2_5 119.6(12)
F5_5 CD2_5 CG_5 120.3(11)
CE2_5 CD2_5 CG_5 119.9(12)
F2_5 CE1_5 CZ_5 121.2(14)
F2_5 CE1_5 CD1_5 119.5(13)
CZ_5 CE1_5 CD1_5 119.3(14)
CZ_5 CE2_5 F4_5 119.7(13)
CZ_5 CE2_5 CD2_5 121.4(13)
F4_5 CE2_5 CD2_5 118.9(12)
CE1_5 CZ_5 CE2_5 119.8(14)
CE1_5 CZ_5 F3_5 119.2(14)
CE2_5 CZ_5 F3_5 121.0(14)
C_5 N_6 CD_6 128.1(11)
C_5 N_6 CA_6 119.3(11)
CD_6 N_6 CA_6 112.6(10)
O_6 C_6 N_7 121.9(13)
O_6 C_6 CA_6 119.5(12)
N_7 C_6 CA_6 118.5(12)
N_6 CA_6 C_6 113.6(10)
N_6 CA_6 CB_6 102.0(11)
C_6 CA_6 CB_6 109.4(11)
N_6 CA_6 HA_6 110.5
C_6 CA_6 HA_6 110.5
CB_6 CA_6 HA_6 110.5
CG_6 CB_6 CA_6 103.5(11)
CG_6 CB_6 HBA_6 111.1
CA_6 CB_6 HBA_6 111.1
CG_6 CB_6 HBB_6 111.1
CA_6 CB_6 HBB_6 111.1
HBA_6 CB_6 HBB_6 109
CB_6 CG_6 CD_6 103.2(11)
CB_6 CG_6 HGA_6 111.1
CD_6 CG_6 HGA_6 111.1
CB_6 CG_6 HGB_6 111.1
CD_6 CG_6 HGB_6 111.1
HGA_6 CG_6 HGB_6 109.1
N_6 CD_6 CG_6 103.3(11)
N_6 CD_6 HDA_6 111.1
CG_6 CD_6 HDA_6 111.1
N_6 CD_6 HDB_6 111.1
CG_6 CD_6 HDB_6 111.1
HDA_6 CD_6 HDB_6 109.1
C_6 N_7 CB_7 120.1(11)
C_6 N_7 H_7 119.9
CB_7 N_7 H_7 119.9
O_7 C_7 N_8 123.9(18)
O_7 C_7 CA_7 118.9(17)
N_8 C_7 CA_7 117.2(17)
CB_7 CA_7 C_7 111.5(13)
CB_7 CA_7 HAA_7 109.3
C_7 CA_7 HAA_7 109.3
CB_7 CA_7 HAB_7 109.3
C_7 CA_7 HAB_7 109.3
HAA_7 CA_7 HAB_7 108
N_7 CB_7 CA_7 108.4(11)
N_7 CB_7 CG_7 108.0(11)
CA_7 CB_7 CG_7 115.0(13)
N_7 CB_7 HB_7 108.4
CA_7 CB_7 HB_7 108.4
CG_7 CB_7 HB_7 108.4
CB_7 CG_7 CD_7 115.1(12)
CB_7 CG_7 HGA_7 108.5
CD_7 CG_7 HGA_7 108.5
CB_7 CG_7 HGB_7 108.5
CD_7 CG_7 HGB_7 108.5
HGA_7 CG_7 HGB_7 107.5
CE2_7 CD_7 CG_7 113.3(14)
CE2_7 CD_7 CE1_7 108.4(12)
CG_7 CD_7 CE1_7 108.6(13)
CE2_7 CD_7 HD_7 108.8
CG_7 CD_7 HD_7 108.8
CE1_7 CD_7 HD_7 108.8
CD_7 CE1_7 HE1A_7 109.5
CD_7 CE1_7 HE1B_7 109.5
HE1A_7 CE1_7 HE1B_7 109.5
CD_7 CE1_7 HE1C_7 109.5
HE1A_7 CE1_7 HE1C_7 109.5
HE1B_7 CE1_7 HE1C_7 109.5
CD_7 CE2_7 HE2A_7 109.5
CD_7 CE2_7 HE2B_7 109.5
HE2A_7 CE2_7 HE2B_7 109.5
CD_7 CE2_7 HE2C_7 109.5
HE2A_7 CE2_7 HE2C_7 109.5
HE2B_7 CE2_7 HE2C_7 109.5
C_7 N_8 CA_8 125.7(17)
C_7 N_8 H_8 117.1
CA_8 N_8 H_8 117.1
O_8 C_8 N_9 120.9(17)
O_8 C_8 CA_8 121.3(17)
N_9 C_8 CA_8 117.8(17)
N_8 CA_8 C_8 111.1(13)
N_8 CA_8 CB_8 112.7(13)
C_8 CA_8 CB_8 108.3(16)
N_8 CA_8 HA_8 108.2
C_8 CA_8 HA_8 108.2
CB_8 CA_8 HA_8 108.2
CGB_8 CB_8 CGA_8 23(4)
CGB_8 CB_8 CA_8 113(2)
CGA_8 CB_8 CA_8 107(2)
CGB_8 CB_8 HBA_8 124.4
CGA_8 CB_8 HBA_8 110.3
CA_8 CB_8 HBA_8 110.3
CGB_8 CB_8 HBB_8 87.8
CGA_8 CB_8 HBB_8 110.3
CA_8 CB_8 HBB_8 110.3
HBA_8 CB_8 HBB_8 108.5
CGB_8 CB_8 HBC_8 109.1
CGA_8 CB_8 HBC_8 91.3
CA_8 CB_8 HBC_8 109.1
HBA_8 CB_8 HBC_8 21.2
HBB_8 CB_8 HBC_8 126.1
CGB_8 CB_8 HBD_8 109.1
CGA_8 CB_8 HBD_8 130
CA_8 CB_8 HBD_8 109.1
HBA_8 CB_8 HBD_8 87.9
HBB_8 CB_8 HBD_8 23.5
HBC_8 CB_8 HBD_8 107.8
CDA_8 CGA_8 CB_8 119(3)
CDA_8 CGA_8 HGA_8 107.6
CB_8 CGA_8 HGA_8 107.6
CDA_8 CGA_8 HGB_8 107.6
CB_8 CGA_8 HGB_8 107.6
HGA_8 CGA_8 HGB_8 107
NZA_8 CDA_8 CGA_8 121(3)
NZA_8 CDA_8 HDA_8 107.2
CGA_8 CDA_8 HDA_8 107.2
NZA_8 CDA_8 HDB_8 107.2
CGA_8 CDA_8 HDB_8 107.2
HDA_8 CDA_8 HDB_8 106.8
CDA_8 NZA_8 HZ1_8 109.5
CDA_8 NZA_8 HZ2_8 109.5
HZ1_8 NZA_8 HZ2_8 109.5
CDA_8 NZA_8 HZ3_8 109.5
HZ1_8 NZA_8 HZ3_8 109.5
HZ2_8 NZA_8 HZ3_8 109.5
CB_8 CGB_8 CDB_8 109(3)
CB_8 CGB_8 HGC_8 109.9
CDB_8 CGB_8 HGC_8 109.9
CB_8 CGB_8 HGD_8 109.9
CDB_8 CGB_8 HGD_8 109.9
HGC_8 CGB_8 HGD_8 108.3
NZB_8 CDB_8 CGB_8 113(3)
NZB_8 CDB_8 HDC_8 109
CGB_8 CDB_8 HDC_8 109
NZB_8 CDB_8 HDD_8 109
CGB_8 CDB_8 HDD_8 109
HDC_8 CDB_8 HDD_8 107.8
CDB_8 NZB_8 HZ4_8 109.5
CDB_8 NZB_8 HZ5_8 109.5
HZ4_8 NZB_8 HZ5_8 109.5
CDB_8 NZB_8 HZ6_8 109.5
HZ4_8 NZB_8 HZ6_8 109.5
HZ5_8 NZB_8 HZ6_8 109.5
C_8 N_9 CB1_9 119.9(17)
C_8 N_9 H_9 120
CB1_9 N_9 H_9 120
O_9 C_9 N_10 121.1(13)
O_9 C_9 CA_9 124.1(13)
N_10 C_9 CA_9 114.8(12)
C_9 CA_9 CB2_9 112.8(10)
C_9 CA_9 CB1_9 103.0(11)
CB2_9 CA_9 CB1_9 118.4(10)
C_9 CA_9 HA_9 107.4
CB2_9 CA_9 HA_9 107.4
CB1_9 CA_9 HA_9 107.4
N_9 CB1_9 CA_9 109.3(14)
N_9 CB1_9 HB1A_9 109.8
CA_9 CB1_9 HB1A_9 109.8
N_9 CB1_9 HB1B_9 109.8
CA_9 CB1_9 HB1B_9 109.8
HB1A_9 CB1_9 HB1B_9 108.3
CG1_9 CB2_9 CG2_9 110.8(12)
CG1_9 CB2_9 CA_9 111.2(9)
CG2_9 CB2_9 CA_9 110.1(10)
CG1_9 CB2_9 HB2_9 108.2
CG2_9 CB2_9 HB2_9 108.2
CA_9 CB2_9 HB2_9 108.2
CB2_9 CG1_9 HG1A_9 109.5
CB2_9 CG1_9 HG1B_9 109.5
HG1A_9 CG1_9 HG1B_9 109.5
CB2_9 CG1_9 HG1C_9 109.5
HG1A_9 CG1_9 HG1C_9 109.5
HG1B_9 CG1_9 HG1C_9 109.5
CB2_9 CG2_9 HG2A_9 109.5
CB2_9 CG2_9 HG2B_9 109.5
HG2A_9 CG2_9 HG2B_9 109.5
CB2_9 CG2_9 HG2C_9 109.5
HG2A_9 CG2_9 HG2C_9 109.5
HG2B_9 CG2_9 HG2C_9 109.5
C_9 N_10 CA_10 119.7(11)
C_9 N_10 H_10 120.2
CA_10 N_10 H_10 120.2
O_10 C_10 N_1 121.3(13)
O_10 C_10 CA_10 120.1(12)
N_1 C_10 CA_10 118.5(11)
N_10 CA_10 C_10 108.7(10)
N_10 CA_10 CB_10 110.7(9)
C_10 CA_10 CB_10 110.1(9)
N_10 CA_10 HA_10 109.1
C_10 CA_10 HA_10 109.1
CB_10 CA_10 HA_10 109.1
CG_10 CB_10 CA_10 111.7(7)
CG_10 CB_10 HBA_10 109.3
CA_10 CB_10 HBA_10 109.3
CG_10 CB_10 HBB_10 109.3
CA_10 CB_10 HBB_10 109.3
HBA_10 CB_10 HBB_10 107.9
CD2_10 CG_10 CD1_10 120.8(11)
CD2_10 CG_10 CB_10 118.6(11)
CD1_10 CG_10 CB_10 120.6(11)
CE1_10 CD1_10 CG_10 120.0(12)
CE1_10 CD1_10 CZ9_10 119.1(12)
CG_10 CD1_10 CZ9_10 121.0(12)
CG_10 CD2_10 CE2_10 119.4(11)
CG_10 CD2_10 HD2_10 120.3
CE2_10 CD2_10 HD2_10 120.3
CD1_10 CE1_10 CZ6_10 119.8(13)
CD1_10 CE1_10 CZ1_10 119.8(13)
CZ6_10 CE1_10 CZ1_10 120.4(14)
CZ1_10 CE2_10 CZ5_10 121.7(12)
CZ1_10 CE2_10 CD2_10 119.8(12)
CZ5_10 CE2_10 CD2_10 118.5(12)
CZ2_10 CZ1_10 CE2_10 117.2(13)
CZ2_10 CZ1_10 CE1_10 122.5(14)
CE2_10 CZ1_10 CE1_10 120.2(12)
CZ3_10 CZ2_10 CZ1_10 121.1(17)
CZ3_10 CZ2_10 HZ2_10 119.4
CZ1_10 CZ2_10 HZ2_10 119.4
CZ2_10 CZ3_10 CZ4_10 122.3(19)
CZ2_10 CZ3_10 HZ3_10 118.9
CZ4_10 CZ3_10 HZ3_10 118.9
CZ5_10 CZ4_10 CZ3_10 118.2(18)
CZ5_10 CZ4_10 HZ4_10 120.9
CZ3_10 CZ4_10 HZ4_10 120.9
CZ4_10 CZ5_10 CE2_10 119.2(15)
CZ4_10 CZ5_10 HZ5_10 120.4
CE2_10 CZ5_10 HZ5_10 120.4
CZ7_10 CZ6_10 CE1_10 117.5(16)
CZ7_10 CZ6_10 HZ6_10 121.2
CE1_10 CZ6_10 HZ6_10 121.2
CZ6_10 CZ7_10 CZ8_10 125.4(19)
CZ6_10 CZ7_10 HZ7_10 117.3
CZ8_10 CZ7_10 HZ7_10 117.3
CZ9_10 CZ8_10 CZ7_10 116.0(18)
CZ9_10 CZ8_10 HZ8_10 122
CZ7_10 CZ8_10 HZ8_10 122
CZ8_10 CZ9_10 CD1_10 122.0(15)
CZ8_10 CZ9_10 HZ9_10 119
CD1_10 CZ9_10 HZ9_10 119

loop_
_geom_bond_atom_site_label_1
_geom_bond_atom_site_label_2
_geom_bond_distance
N_1 C_10 1.331(13)
N_1 CA_1 1.446(13)
N_1 CD_1 1.477(14)
C_1 O_1 1.234(13)
C_1 N_2 1.340(14)
C_1 CA_1 1.528(14)
CA_1 CB_1 1.558(15)
CA_1 HA_1 1
CB_1 CG_1 1.464(17)
CB_1 HBA_1 0.99
CB_1 HBB_1 0.99
CG_1 CD_1 1.493(16)
CG_1 HGA_1 0.99
CG_1 HGB_1 0.99
CD_1 HDA_1 0.99
CD_1 HDB_1 0.99
N_2 CB_2 1.461(14)
N_2 H_2 0.88
C_2 O_2 1.261(16)
C_2 N_3 1.334(16)
C_2 CA_2 1.500(16)
CA_2 CB_2 1.496(15)
CA_2 HAA_2 0.99
CA_2 HAB_2 0.99
CB_2 CG_2 1.518(14)
CB_2 HB_2 1
CG_2 CD_2 1.465(14)
CG_2 HGA_2 0.99
CG_2 HGB_2 0.99
CD_2 CE2_2 1.521(16)
CD_2 CE1_2 1.533(15)
CD_2 HD_2 1
CE1_2 HE1A_2 0.98
CE1_2 HE1B_2 0.98
CE1_2 HE1C_2 0.98
CE2_2 HE2A_2 0.98
CE2_2 HE2B_2 0.98
CE2_2 HE2C_2 0.98
N_3 CA_3 1.462(15)
N_3 H_3 0.88
C_3 O_3 1.233(16)
C_3 N_4 1.302(15)
C_3 CA_3 1.510(15)
CA_3 CB_3 1.540(17)
CA_3 HA_3 1
CB_3 CGA_3 1.52(2)
CB_3 CGB_3 1.534(19)
CB_3 HB1_3 0.99
CB_3 HB2_3 0.99
CB_3 HB3_3 0.99
CB_3 HB4_3 0.99
CGA_3 CDA_3 1.52(2)
CGA_3 HGA_3 0.99
CGA_3 HGB_3 0.99
CDA_3 NZA_3 1.48(2)
CDA_3 HDA_3 0.99
CDA_3 HDB_3 0.99
NZA_3 HZ1_3 0.91
NZA_3 HZ2_3 0.91
NZA_3 HZ3_3 0.91
CGB_3 CDB_3 1.51(2)
CGB_3 HGC_3 0.99
CGB_3 HGD_3 0.99
CDB_3 NZB_3 1.49(2)
CDB_3 HDC_3 0.99
CDB_3 HDD_3 0.99
NZB_3 HZ4_3 0.91
NZB_3 HZ5_3 0.91
NZB_3 HZ6_3 0.91
N_4 CB1_4 1.440(15)
N_4 H_4 0.88
C_4 O_4 1.226(12)
C_4 N_5 1.337(12)
C_4 CA_4 1.537(13)
CA_4 CB2_4 1.528(13)
CA_4 CB1_4 1.534(13)
CA_4 HA_4 1
CB1_4 HB1A_4 0.99
CB1_4 HB1B_4 0.99
CB2_4 CG2_4 1.492(14)
CB2_4 CG1_4 1.520(14)
CB2_4 HB2_4 1
CG1_4 HG1A_4 0.98
CG1_4 HG1B_4 0.98
CG1_4 HG1C_4 0.98
CG2_4 HG2A_4 0.98
CG2_4 HG2B_4 0.98
CG2_4 HG2C_4 0.98
N_5 CA_5 1.452(11)
N_5 H_5 0.88
C_5 O_5 1.234(12)
C_5 N_6 1.338(12)
C_5 CA_5 1.507(13)
CA_5 CB_5 1.558(12)
CA_5 HA_5 1
CB_5 CG_5 1.519(12)
CB_5 HBA_5 0.99
CB_5 HBB_5 0.99
CG_5 CD1_5 1.371(13)
CG_5 CD2_5 1.393(13)
CD1_5 F1_5 1.344(13)
CD1_5 CE1_5 1.387(14)
CD2_5 F5_5 1.327(12)
CD2_5 CE2_5 1.387(14)
CE1_5 F2_5 1.317(13)
CE1_5 CZ_5 1.356(14)
CE2_5 CZ_5 1.357(14)
CE2_5 F4_5 1.357(13)
CZ_5 F3_5 1.358(14)
N_6 CD_6 1.450(13)
N_6 CA_6 1.475(13)
C_6 O_6 1.224(13)
C_6 N_7 1.352(13)
C_6 CA_6 1.526(14)
CA_6 CB_6 1.529(15)
CA_6 HA_6 1
CB_6 CG_6 1.509(15)
CB_6 HBA_6 0.99
CB_6 HBB_6 0.99
CG_6 CD_6 1.524(15)
CG_6 HGA_6 0.99
CG_6 HGB_6 0.99
CD_6 HDA_6 0.99
CD_6 HDB_6 0.99
N_7 CB_7 1.475(13)
N_7 H_7 0.88
C_7 O_7 1.270(17)
C_7 N_8 1.337(16)
C_7 CA_7 1.491(16)
CA_7 CB_7 1.487(15)
CA_7 HAA_7 0.99
CA_7 HAB_7 0.99
CB_7 CG_7 1.512(13)
CB_7 HB_7 1
CG_7 CD_7 1.512(14)
CG_7 HGA_7 0.99
CG_7 HGB_7 0.99
CD_7 CE2_7 1.498(15)
CD_7 CE1_7 1.537(15)
CD_7 HD_7 1
CE1_7 HE1A_7 0.98
CE1_7 HE1B_7 0.98
CE1_7 HE1C_7 0.98
CE2_7 HE2A_7 0.98
CE2_7 HE2B_7 0.98
CE2_7 HE2C_7 0.98
N_8 CA_8 1.469(14)
N_8 H_8 0.88
C_8 O_8 1.224(17)
C_8 N_9 1.335(16)
C_8 CA_8 1.517(15)
CA_8 CB_8 1.551(16)
CA_8 HA_8 1
CB_8 CGB_8 1.52(2)
CB_8 CGA_8 1.54(2)
CB_8 HBA_8 0.99
CB_8 HBB_8 0.99
CB_8 HBC_8 0.99
CB_8 HBD_8 0.99
CGA_8 CDA_8 1.50(2)
CGA_8 HGA_8 0.99
CGA_8 HGB_8 0.99
CDA_8 NZA_8 1.50(2)
CDA_8 HDA_8 0.99
CDA_8 HDB_8 0.99
NZA_8 HZ1_8 0.91
NZA_8 HZ2_8 0.91
NZA_8 HZ3_8 0.91
CGB_8 CDB_8 1.53(2)
CGB_8 HGC_8 0.99
CGB_8 HGD_8 0.99
CDB_8 NZB_8 1.48(2)
CDB_8 HDC_8 0.99
CDB_8 HDD_8 0.99
NZB_8 HZ4_8 0.91
NZB_8 HZ5_8 0.91
NZB_8 HZ6_8 0.91
N_9 CB1_9 1.450(16)
N_9 H_9 0.88
C_9 O_9 1.223(13)
C_9 N_10 1.341(13)
C_9 CA_9 1.503(14)
CA_9 CB2_9 1.539(13)
CA_9 CB1_9 1.542(14)
CA_9 HA_9 1
CB1_9 HB1A_9 0.99
CB1_9 HB1B_9 0.99
CB2_9 CG1_9 1.508(14)
CB2_9 CG2_9 1.508(14)
CB2_9 HB2_9 1
CG1_9 HG1A_9 0.98
CG1_9 HG1B_9 0.98
CG1_9 HG1C_9 0.98
CG2_9 HG2A_9 0.98
CG2_9 HG2B_9 0.98
CG2_9 HG2C_9 0.98
N_10 CA_10 1.472(12)
N_10 H_10 0.88
C_10 O_10 1.244(13)
C_10 CA_10 1.519(14)
CA_10 CB_10 1.532(12)
CA_10 HA_10 1
CB_10 CG_10 1.519(13)
CB_10 HBA_10 0.99
CB_10 HBB_10 0.99
CG_10 CD2_10 1.371(12)
CG_10 CD1_10 1.410(13)
CD1_10 CE1_10 1.389(13)
CD1_10 CZ9_10 1.415(13)
CD2_10 CE2_10 1.424(13)
CD2_10 HD2_10 0.95
CE1_10 CZ6_10 1.397(14)
CE1_10 CZ1_10 1.402(14)
CE2_10 CZ1_10 1.392(13)
CE2_10 CZ5_10 1.409(14)
CZ1_10 CZ2_10 1.385(14)
CZ2_10 CZ3_10 1.356(16)
CZ2_10 HZ2_10 0.95
CZ3_10 CZ4_10 1.384(16)
CZ3_10 HZ3_10 0.95
CZ4_10 CZ5_10 1.383(15)
CZ4_10 HZ4_10 0.95
CZ5_10 HZ5_10 0.95
CZ6_10 CZ7_10 1.368(16)
CZ6_10 HZ6_10 0.95
CZ7_10 CZ8_10 1.376(17)
CZ7_10 HZ7_10 0.95
CZ8_10 CZ9_10 1.365(15)
CZ8_10 HZ8_10 0.95
CZ9_10 HZ9_10 0.95

loop_
_geom_hbond_atom_site_label_D
_geom_hbond_atom_site_label_H
_geom_hbond_atom_site_label_A
_geom_hbond_distance_DH
_geom_hbond_distance_HA
_geom_hbond_distance_DA
_geom_hbond_angle_DHA
_geom_hbond_site_symmetry_A
N_2 H_2 O_9 0.88 2.21 3.030(17) 155.5 .
N_3 H_3 O_8 0.88 2.02 2.89(3) 167.5 .
NZB_3 HZ4_3 OB_107 0.91 2.40 3.159(9) 141.2 .
NZB_3 HZ5_3 OB_104 0.91 1.89 2.631(3) 136.5 1_556
N_4 H_4 OB_104 0.88 1.86 2.626(11) 144.8 1_556
N_5 H_5 O_102 0.88 1.96 2.833(14) 173.4 1_556
N_7 H_7 O_4 0.88 2.26 3.091(15) 158.5 .
N_8 H_8 O_3 0.88 2.07 2.94(3) 170.7 .
NZA_8 HZ2_8 OA_103 0.91 2.28 3.051(3) 142.0 1_554
N_9 H_9 OA_103 0.88 1.74 2.482(8) 140.4 1_554
N_10 H_10 O_101 0.88 2.01 2.888(8) 172.4 1_554

loop_
_geom_torsion_atom_site_label_1
_geom_torsion_atom_site_label_2
_geom_torsion_atom_site_label_3
_geom_torsion_atom_site_label_4
_geom_torsion
C_10 N_1 CA_1 C_1 -75.3(13)
CD_1 N_1 CA_1 C_1 106.2(13)
C_10 N_1 CA_1 CB_1 164.8(14)
CD_1 N_1 CA_1 CB_1 -13.7(15)
O_1 C_1 CA_1 N_1 175.1(12)
N_2 C_1 CA_1 N_1 -4.9(16)
O_1 C_1 CA_1 CB_1 -68.5(15)
N_2 C_1 CA_1 CB_1 111.5(14)
N_1 CA_1 CB_1 CG_1 22(2)
C_1 CA_1 CB_1 CG_1 -102(2)
CA_1 CB_1 CG_1 CD_1 -23(3)
C_10 N_1 CD_1 CG_1 -178.2(18)
CA_1 N_1 CD_1 CG_1 0(2)
CB_1 CG_1 CD_1 N_1 15(3)
O_1 C_1 N_2 CB_2 -2(2)
CA_1 C_1 N_2 CB_2 178.4(12)
O_2 C_2 CA_2 CB_2 -67(2)
N_3 C_2 CA_2 CB_2 111.2(18)
C_1 N_2 CB_2 CA_2 -77.9(17)
C_1 N_2 CB_2 CG_2 157.7(13)
C_2 CA_2 CB_2 N_2 165.4(14)
C_2 CA_2 CB_2 CG_2 -70.0(17)
N_2 CB_2 CG_2 CD_2 -80.0(16)
CA_2 CB_2 CG_2 CD_2 156.7(14)
CB_2 CG_2 CD_2 CE2_2 -69.9(17)
CB_2 CG_2 CD_2 CE1_2 168.8(14)
O_2 C_2 N_3 CA_3 -2(3)
CA_2 C_2 N_3 CA_3 -179.9(15)
C_2 N_3 CA_3 C_3 135.1(18)
C_2 N_3 CA_3 CB_3 -103(2)
O_3 C_3 CA_3 N_3 43(2)
N_4 C_3 CA_3 N_3 -136.4(18)
O_3 C_3 CA_3 CB_3 -78(2)
N_4 C_3 CA_3 CB_3 102.9(17)
N_3 CA_3 CB_3 CGA_3 52(3)
C_3 CA_3 CB_3 CGA_3 172(3)
N_3 CA_3 CB_3 CGB_3 170(3)
C_3 CA_3 CB_3 CGB_3 -70(3)
CGB_3 CB_3 CGA_3 CDA_3 153(5)
CA_3 CB_3 CGA_3 CDA_3 -87(4)
CB_3 CGA_3 CDA_3 NZA_3 174(5)
CGA_3 CB_3 CGB_3 CDB_3 -161(5)
CA_3 CB_3 CGB_3 CDB_3 80(5)
CB_3 CGB_3 CDB_3 NZB_3 -146(4)
O_3 C_3 N_4 CB1_4 7(2)
CA_3 C_3 N_4 CB1_4 -173.9(16)
O_4 C_4 CA_4 CB2_4 59.5(14)
N_5 C_4 CA_4 CB2_4 -121.6(11)
O_4 C_4 CA_4 CB1_4 -68.1(14)
N_5 C_4 CA_4 CB1_4 110.8(12)
C_3 N_4 CB1_4 CA_4 -150.8(14)
CB2_4 CA_4 CB1_4 N_4 52.6(16)
C_4 CA_4 CB1_4 N_4 178.2(13)
CB1_4 CA_4 CB2_4 CG2_4 175.9(13)
C_4 CA_4 CB2_4 CG2_4 55.4(13)
CB1_4 CA_4 CB2_4 CG1_4 50.4(15)
C_4 CA_4 CB2_4 CG1_4 -70.1(14)
O_4 C_4 N_5 CA_5 6.7(15)
CA_4 C_4 N_5 CA_5 -172.2(9)
C_4 N_5 CA_5 C_5 49.9(12)
C_4 N_5 CA_5 CB_5 168.9(10)
O_5 C_5 CA_5 N_5 55.5(13)
N_6 C_5 CA_5 N_5 -128.4(10)
O_5 C_5 CA_5 CB_5 -64.2(12)
N_6 C_5 CA_5 CB_5 111.9(10)
N_5 CA_5 CB_5 CG_5 -180.0(9)
C_5 CA_5 CB_5 CG_5 -59.3(11)
CA_5 CB_5 CG_5 CD1_5 -76.3(9)
CA_5 CB_5 CG_5 CD2_5 101.9(10)
CD2_5 CG_5 CD1_5 F1_5 179.7(10)
CB_5 CG_5 CD1_5 F1_5 -2.0(10)
CD2_5 CG_5 CD1_5 CE1_5 1.4(13)
CB_5 CG_5 CD1_5 CE1_5 179.7(10)
CD1_5 CG_5 CD2_5 F5_5 -177.1(9)
CB_5 CG_5 CD2_5 F5_5 4.5(14)
CD1_5 CG_5 CD2_5 CE2_5 -2.0(14)
CB_5 CG_5 CD2_5 CE2_5 179.6(9)
F1_5 CD1_5 CE1_5 F2_5 0.5(18)
CG_5 CD1_5 CE1_5 F2_5 178.9(10)
F1_5 CD1_5 CE1_5 CZ_5 -178.2(13)
CG_5 CD1_5 CE1_5 CZ_5 0.2(19)
F5_5 CD2_5 CE2_5 CZ_5 176.4(14)
CG_5 CD2_5 CE2_5 CZ_5 1(2)
F5_5 CD2_5 CE2_5 F4_5 -0.4(18)
CG_5 CD2_5 CE2_5 F4_5 -175.5(11)
F2_5 CE1_5 CZ_5 CE2_5 -179.8(14)
CD1_5 CE1_5 CZ_5 CE2_5 -1(2)
F2_5 CE1_5 CZ_5 F3_5 1(2)
CD1_5 CE1_5 CZ_5 F3_5 -180.0(11)
F4_5 CE2_5 CZ_5 CE1_5 177.1(14)
CD2_5 CE2_5 CZ_5 CE1_5 0(2)
F4_5 CE2_5 CZ_5 F3_5 -4(2)
CD2_5 CE2_5 CZ_5 F3_5 179.3(12)
O_5 C_5 N_6 CD_6 -172.8(12)
CA_5 C_5 N_6 CD_6 11.2(15)
O_5 C_5 N_6 CA_6 6.0(15)
CA_5 C_5 N_6 CA_6 -170.1(10)
C_5 N_6 CA_6 C_6 -74.2(12)
CD_6 N_6 CA_6 C_6 104.7(12)
C_5 N_6 CA_6 CB_6 168.1(11)
CD_6 N_6 CA_6 CB_6 -13.0(13)
O_6 C_6 CA_6 N_6 171.2(13)
N_7 C_6 CA_6 N_6 -10.4(15)
O_6 C_6 CA_6 CB_6 -75.4(15)
N_7 C_6 CA_6 CB_6 102.9(14)
N_6 CA_6 CB_6 CG_6 32.1(14)
C_6 CA_6 CB_6 CG_6 -88.6(14)
CA_6 CB_6 CG_6 CD_6 -39.6(16)
C_5 N_6 CD_6 CG_6 167.6(11)
CA_6 N_6 CD_6 CG_6 -11.2(14)
CB_6 CG_6 CD_6 N_6 31.2(15)
O_6 C_6 N_7 CB_7 -1.2(19)
CA_6 C_6 N_7 CB_7 -179.4(12)
O_7 C_7 CA_7 CB_7 -62(2)
N_8 C_7 CA_7 CB_7 116.5(18)
C_6 N_7 CB_7 CA_7 -78.7(16)
C_6 N_7 CB_7 CG_7 156.1(13)
C_7 CA_7 CB_7 N_7 162.7(13)
C_7 CA_7 CB_7 CG_7 -76.4(17)
N_7 CB_7 CG_7 CD_7 -70.6(15)
CA_7 CB_7 CG_7 CD_7 168.3(13)
CB_7 CG_7 CD_7 CE2_7 -70.9(16)
CB_7 CG_7 CD_7 CE1_7 168.6(13)
O_7 C_7 N_8 CA_8 0(3)
CA_7 C_7 N_8 CA_8 -178.5(14)
C_7 N_8 CA_8 C_8 137.9(18)
C_7 N_8 CA_8 CB_8 -100(2)
O_8 C_8 CA_8 N_8 56(2)
N_9 C_8 CA_8 N_8 -122.2(15)
O_8 C_8 CA_8 CB_8 -69(2)
N_9 C_8 CA_8 CB_8 113.5(15)
N_8 CA_8 CB_8 CGB_8 145(4)
C_8 CA_8 CB_8 CGB_8 -92(4)
N_8 CA_8 CB_8 CGA_8 169(3)
C_8 CA_8 CB_8 CGA_8 -68(3)
CGB_8 CB_8 CGA_8 CDA_8 -165(11)
CA_8 CB_8 CGA_8 CDA_8 87(5)
CB_8 CGA_8 CDA_8 NZA_8 -147(5)
CGA_8 CB_8 CGB_8 CDB_8 86(8)
CA_8 CB_8 CGB_8 CDB_8 166(4)
CB_8 CGB_8 CDB_8 NZB_8 -133(6)
O_8 C_8 N_9 CB1_9 2(2)
CA_8 C_8 N_9 CB1_9 179.8(15)
O_9 C_9 CA_9 CB2_9 62.7(15)
N_10 C_9 CA_9 CB2_9 -120.0(11)
O_9 C_9 CA_9 CB1_9 -66.1(16)
N_10 C_9 CA_9 CB1_9 111.2(12)
C_8 N_9 CB1_9 CA_9 -157.7(13)
C_9 CA_9 CB1_9 N_9 172.3(15)
CB2_9 CA_9 CB1_9 N_9 47.1(19)
C_9 CA_9 CB2_9 CG1_9 -69.7(14)
CB1_9 CA_9 CB2_9 CG1_9 50.6(16)
C_9 CA_9 CB2_9 CG2_9 53.6(14)
CB1_9 CA_9 CB2_9 CG2_9 173.9(14)
O_9 C_9 N_10 CA_10 1.1(18)
CA_9 C_9 N_10 CA_10 -176.3(10)
CA_1 N_1 C_10 O_10 0.8(17)
CD_1 N_1 C_10 O_10 179.0(14)
CA_1 N_1 C_10 CA_10 -175.5(10)
CD_1 N_1 C_10 CA_10 2.7(17)
C_9 N_10 CA_10 C_10 56.2(14)
C_9 N_10 CA_10 CB_10 177.3(11)
O_10 C_10 CA_10 N_10 50.5(14)
N_1 C_10 CA_10 N_10 -133.2(11)
O_10 C_10 CA_10 CB_10 -70.9(14)
N_1 C_10 CA_10 CB_10 105.4(12)
N_10 CA_10 CB_10 CG_10 162.2(10)
C_10 CA_10 CB_10 CG_10 -77.5(12)
CA_10 CB_10 CG_10 CD2_10 96.6(10)
CA_10 CB_10 CG_10 CD1_10 -85.1(10)
CD2_10 CG_10 CD1_10 CE1_10 -1.1(13)
CB_10 CG_10 CD1_10 CE1_10 -179.4(10)
CD2_10 CG_10 CD1_10 CZ9_10 -179.9(10)
CB_10 CG_10 CD1_10 CZ9_10 1.9(11)
CD1_10 CG_10 CD2_10 CE2_10 2.5(13)
CB_10 CG_10 CD2_10 CE2_10 -179.2(8)
CG_10 CD1_10 CE1_10 CZ6_10 180.0(11)
CZ9_10 CD1_10 CE1_10 CZ6_10 -1.3(19)
CG_10 CD1_10 CE1_10 CZ1_10 -0.5(18)
CZ9_10 CD1_10 CE1_10 CZ1_10 178.2(12)
CG_10 CD2_10 CE2_10 CZ1_10 -2.2(16)
CG_10 CD2_10 CE2_10 CZ5_10 177.3(10)
CZ5_10 CE2_10 CZ1_10 CZ2_10 -1.7(19)
CD2_10 CE2_10 CZ1_10 CZ2_10 177.9(12)
CZ5_10 CE2_10 CZ1_10 CE1_10 -179.0(12)
CD2_10 CE2_10 CZ1_10 CE1_10 0.6(18)
CD1_10 CE1_10 CZ1_10 CZ2_10 -176.4(13)
CZ6_10 CE1_10 CZ1_10 CZ2_10 3(2)
CD1_10 CE1_10 CZ1_10 CE2_10 1(2)
CZ6_10 CE1_10 CZ1_10 CE2_10 -179.7(13)
CE2_10 CZ1_10 CZ2_10 CZ3_10 5(2)
CE1_10 CZ1_10 CZ2_10 CZ3_10 -177.6(16)
CZ1_10 CZ2_10 CZ3_10 CZ4_10 -7(3)
CZ2_10 CZ3_10 CZ4_10 CZ5_10 5(3)
CZ3_10 CZ4_10 CZ5_10 CE2_10 -1(3)
CZ1_10 CE2_10 CZ5_10 CZ4_10 0(2)
CD2_10 CE2_10 CZ5_10 CZ4_10 -179.7(13)
CD1_10 CE1_10 CZ6_10 CZ7_10 -1(2)
CZ1_10 CE1_10 CZ6_10 CZ7_10 179.4(16)
CE1_10 CZ6_10 CZ7_10 CZ8_10 5(4)
CZ6_10 CZ7_10 CZ8_10 CZ9_10 -5(4)
CZ7_10 CZ8_10 CZ9_10 CD1_10 3(3)
CE1_10 CD1_10 CZ9_10 CZ8_10 0(2)
CG_10 CD1_10 CZ9_10 CZ8_10 179.2(15)
